data_9000233
loop_
_publ_author_name
'Novak, G. A.'
'Gibbs, G. V.'

_publ_section_title
;
 The crystal chemistry of the silicate garnets
 sample Al
;
_journal_name_full 'American Mineralogist'
_journal_page_first 791
_journal_page_last 825
_journal_volume 56
_journal_year 1971
_chemical_compound_source 'Emerald creek in Latah Co, Idaho, USA'
_chemical_formula_sum 'Al2 Ca0.12 Fe2.58 Mg0.27 O12 Si3'
_chemical_name_mineral Almandine
_space_group_IT_number 230
_symmetry_space_group_name_Hall '-I 4bd 2c 3'
_symmetry_space_group_name_H-M 'I a -3 d'
_cell_angle_alpha 90
_cell_angle_beta 90
_cell_angle_gamma 90
_cell_length_a 11.531
_cell_length_b 11.531
_cell_length_c 11.531
_cell_formula_units_Z 8
_cell_volume 1533.207
_database_code_amcsd 0000240
_exptl_crystal_density_diffrn 4.208
_cod_original_formula_sum 'Si3 Al2 Fe2.58 Mg.27 Ca.12 O12'
_cod_database_code 9000233

loop_
_space_group_symop_operation_xyz
x,y,z
1/2+x,1/2+y,1/2+z
z,1/2-x,1/2+y
1/2+z,-x,+y
-y,1/2+z,1/2-x
1/2-y,+z,-x
x,1/2-y,1/2+z
1/2+x,-y,+z
-z,1/2+x,1/2-y
1/2-z,+x,-y
y,1/2-z,1/2+x
1/2+y,-z,+x
-x,1/2+y,1/2-z
1/2-x,+y,-z
3/4+x,1/4-z,3/4-y
1/4+x,3/4-z,1/4-y
3/4-z,1/4+y,3/4+x
1/4-z,3/4+y,1/4+x
3/4+y,1/4-x,3/4-z
1/4+y,3/4-x,1/4-z
3/4-x,1/4+z,3/4+y
1/4-x,3/4+z,1/4+y
3/4+z,1/4-y,3/4-x
1/4+z,3/4-y,1/4-x
3/4-y,1/4+x,3/4+z
1/4-y,3/4+x,1/4+z
1/4+x,1/4+z,1/4+y
3/4+x,3/4+z,3/4+y
1/4-z,1/4-y,1/4-x
3/4-z,3/4-y,3/4-x
1/4+y,1/4+x,1/4+z
3/4+y,3/4+x,3/4+z
1/4-x,1/4-z,1/4-y
3/4-x,3/4-z,3/4-y
1/4+z,1/4+y,1/4+x
3/4+z,3/4+y,3/4+x
1/4-y,1/4-x,1/4-z
3/4-y,3/4-x,3/4-z
1/2+z,x,1/2-y
+z,1/2+x,-y
1/2-y,-z,1/2+x
-y,1/2-z,+x
1/2+x,y,1/2-z
+x,1/2+y,-z
1/2-z,-x,1/2+y
-z,1/2-x,+y
1/2+y,z,1/2-x
+y,1/2+z,-x
1/2-x,-y,1/2+z
-x,1/2-y,+z
1/2-z,1/2+x,y
-z,+x,1/2+y
1/2+y,1/2-z,-x
+y,-z,1/2-x
1/2-x,1/2+y,z
-x,+y,1/2+z
1/2+z,1/2-x,-y
+z,-x,1/2-y
1/2-y,1/2+z,x
-y,+z,1/2+x
1/2+x,1/2-y,-z
+x,-y,1/2-z
3/4-x,3/4+z,1/4-y
1/4-x,1/4+z,3/4-y
3/4+z,3/4-y,1/4+x
1/4+z,1/4-y,3/4+x
3/4-y,3/4+x,1/4-z
1/4-y,1/4+x,3/4-z
3/4+x,3/4-z,1/4+y
1/4+x,1/4-z,3/4+y
3/4-z,3/4+y,1/4-x
1/4-z,1/4+y,3/4-x
3/4+y,3/4-x,1/4+z
1/4+y,1/4-x,3/4+z
1/4-x,3/4-z,3/4+y
3/4-x,1/4-z,1/4+y
1/4+z,3/4+y,3/4-x
3/4+z,1/4+y,1/4-x
1/4-y,3/4-x,3/4+z
3/4-y,1/4-x,1/4+z
1/4+x,3/4+z,3/4-y
3/4+x,1/4+z,1/4-y
1/4-z,3/4-y,3/4+x
3/4-z,1/4-y,1/4+x
1/4+y,3/4+x,3/4-z
3/4+y,1/4+x,1/4-z
-z,-x,-y
1/2-z,1/2-x,1/2-y
y,z,x
1/2+y,1/2+z,1/2+x
-x,-y,-z
1/2-x,1/2-y,1/2-z
z,x,y
1/2+z,1/2+x,1/2+y
-y,-z,-x
1/2-y,1/2-z,1/2-x

loop_
_atom_site_aniso_label
_atom_site_aniso_U_11
_atom_site_aniso_U_22
_atom_site_aniso_U_33
_atom_site_aniso_U_12
_atom_site_aniso_U_13
_atom_site_aniso_U_23
Si 0.00269 0.00175 0.00175 0.00000 0.00000 0.00000
Al 0.00350 0.00350 0.00350 0.00061 0.00061 0.00061
Fe 0.00498 0.00687 0.00687 0.00000 0.00000 0.00034
Mg 0.00498 0.00687 0.00687 0.00000 0.00000 0.00034
Ca 0.00498 0.00687 0.00687 0.00000 0.00000 0.00034
O 0.00478 0.00418 0.00445 0.00061 0.00034 0.00054

loop_
_atom_site_label
_atom_site_fract_x
_atom_site_fract_y
_atom_site_fract_z
_atom_site_occupancy
Si 0.37500 0.00000 0.25000 1.00000
Al 0.00000 0.00000 0.00000 1.00000
Fe 0.12500 0.00000 0.25000 0.86000
Mg 0.12500 0.00000 0.25000 0.09000
Ca 0.12500 0.00000 0.25000 0.04000
O 0.03427 0.04860 0.65332 1.00000

loop_
_cod_related_entry_id
_cod_related_entry_database
_cod_related_entry_code
1 AMCSD 0000240
